data_7113357
loop_
_publ_author_name
'Hirata, Kenji'
'Suzuki, Toshiaki'
'Noya, Ai'
'Takei, Izuru'
'Hidai, Masanobu'

_publ_section_title
;
 Syntheses and structures of mono-, di- and tetranuclear rhodium or
 iridium complexes of thiacalix[4]arene derivatives.
;
_journal_issue 29
_journal_name_full 'Chemical communications (Cambridge, England)'
_journal_page_first 3718
_journal_page_last 3720
_journal_paper_doi 10.1039/b502999f
_journal_year 2005
_chemical_formula_moiety 'C52 H65 Cl4 Ir O4 S4 '
_chemical_formula_sum 'C52 H65 Cl4 Ir O4 S4'
_chemical_formula_weight 1216.36
_space_group_IT_number 62
_symmetry_cell_setting orthorhombic
_symmetry_Int_Tables_number 62
_symmetry_space_group_name_Hall '-P 2ac 2n'
_symmetry_space_group_name_H-M 'P n m a'
_cell_angle_alpha 90
_cell_angle_beta 90
_cell_angle_gamma 90
_cell_formula_units_Z 4
_cell_length_a 12.2677(8)
_cell_length_b 23.102(2)
_cell_length_c 19.3996(13)
_cell_measurement_reflns_used 13188
_cell_measurement_temperature 293.1
_cell_measurement_theta_max 27.5
_cell_measurement_theta_min 3.1
_cell_volume 5498.0(7)
_computing_cell_refinement CrystalClear
_computing_data_collection CrystalClear
_computing_data_reduction CrystalStructure
_computing_publication_material 'CrystalStructure Ver. 3.5.1'
_computing_structure_refinement SHELXL
_computing_structure_solution SHELXS97
_diffrn_detector_area_resol_mean 7.31
_diffrn_measured_fraction_theta_full 0.9893
_diffrn_measured_fraction_theta_max 0.9893
_diffrn_measurement_device_type 'Rigaku Mercury'
_diffrn_measurement_method \w
_diffrn_radiation_type 'Mo K\a'
_diffrn_radiation_wavelength 0.7107
_diffrn_reflns_av_R_equivalents 0.044
_diffrn_reflns_limit_h_max 15
_diffrn_reflns_limit_h_min -15
_diffrn_reflns_limit_k_max 29
_diffrn_reflns_limit_k_min -30
_diffrn_reflns_limit_l_max 24
_diffrn_reflns_limit_l_min -25
_diffrn_reflns_number 82242
_diffrn_reflns_theta_full 27.55
_diffrn_reflns_theta_max 27.55
_exptl_absorpt_coefficient_mu 2.822
_exptl_absorpt_correction_T_max 0.569
_exptl_absorpt_correction_T_min 0.332
_exptl_absorpt_correction_type numerical
_exptl_absorpt_process_details
;
Higashi, T. (1999). Program for Absorption Correction.
Rigaku Corporation, Tokyo, Japan.
;
_exptl_crystal_colour yellow
_exptl_crystal_density_diffrn 1.469
_exptl_crystal_density_method 'not measured'
_exptl_crystal_description prism
_exptl_crystal_F_000 2472.00
_exptl_crystal_size_max 0.50
_exptl_crystal_size_mid 0.20
_exptl_crystal_size_min 0.20
_refine_diff_density_max 3.72
_refine_diff_density_min -2.25
_refine_ls_extinction_method none
_refine_ls_goodness_of_fit_ref 1.137
_refine_ls_hydrogen_treatment mixed
_refine_ls_number_parameters 626
_refine_ls_number_reflns 12518
_refine_ls_R_factor_gt 0.0730
_refine_ls_shift/su_max 0.0000
_refine_ls_structure_factor_coef Fsqd
_refine_ls_weighting_details 'w = 1/[\s^2^(Fo^2^)+(0.0688P)^2^+29.9907P] where P=(Fo^2^+2Fc^2^)/3'
_refine_ls_weighting_scheme calc
_refine_ls_wR_factor_ref 0.1790
_reflns_number_gt 27767
_reflns_number_total 0
_reflns_threshold_expression F^2^>2.0\s(F^2^)
_cod_data_source_file b502999f.txt
_cod_data_source_block '__trial02'
_cod_original_cell_volume 5498.1(6)
_cod_original_sg_symbol_Hall 'P 21/N 21/M 21/A '
_cod_original_sg_symbol_H-M Pnma
_cod_original_formula_sum 'C52 H65 Cl4 Ir O4 S4 '
_cod_database_code 7113357

loop_
_symmetry_equiv_pos_as_xyz
x,y,z
-x,-y,-z
-x+1/2,y+1/2,z+1/2
x+1/2,-y+1/2,-z+1/2
x,-y+1/2,z
-x,y+1/2,-z
-x+1/2,-y,z+1/2
x+1/2,y,-z+1/2

loop_
_atom_site_label
_atom_site_type_symbol
_atom_site_fract_x
_atom_site_fract_y
_atom_site_fract_z
_atom_site_U_iso_or_equiv
_atom_site_adp_type
_atom_site_occupancy
_atom_site_symmetry_multiplicity
_atom_site_calc_flag
Ir1 Ir 0.43071(2) 0.180600(10) 0.249980(10) 0.04151(11) Uani 1.00 1 d
Cl1 Cl 0.3438(6) 0.2273(2) 0.7498(4) 0.174(2) Uani 1.00 1 d
Cl2 Cl 0.5188(4) 0.3045(3) 0.7485(6) 0.249(5) Uani 1.00 1 d
Cl3 Cl 0.8092(11) 0.0606(4) 0.8210(5) 0.314(7) Uani 1.00 1 d
Cl4 Cl 0.8102(11) 0.0604(3) 0.6786(5) 0.301(6) Uani 1.00 1 d
S1 S 0.56304(13) 0.10657(8) 0.25001(8) 0.0356(3) Uani 1.00 1 d
S2 S 0.6315(2) 0.26703(9) 0.45263(9) 0.0466(4) Uani 1.00 1 d
S3 S 0.6453(2) 0.43546(8) 0.25011(11) 0.0554(5) Uani 1.00 1 d
S4 S 0.6313(2) 0.26685(9) 0.04739(9) 0.0464(4) Uani 1.00 1 d
O1 O 0.5331(4) 0.2167(2) 0.1763(3) 0.0444(12) Uani 1.00 1 d
O2 O 0.5334(4) 0.2174(2) 0.3238(3) 0.0449(12) Uani 1.00 1 d
O3 O 0.5479(5) 0.3364(3) 0.3299(3) 0.056(2) Uani 1.00 1 d
O4 O 0.5472(5) 0.3364(3) 0.1701(3) 0.057(2) Uani 1.00 1 d
C1 C 0.6127(6) 0.1850(3) 0.1501(3) 0.0336(13) Uani 1.00 1 d
C2 C 0.6701(6) 0.2030(3) 0.0918(3) 0.038(2) Uani 1.00 1 d
C3 C 0.7549(7) 0.1692(3) 0.0657(4) 0.045(2) Uani 1.00 1 d
C4 C 0.7831(6) 0.1158(3) 0.0935(4) 0.046(2) Uani 1.00 1 d
C5 C 0.7246(6) 0.0974(3) 0.1507(4) 0.039(2) Uani 1.00 1 d
C6 C 0.6410(5) 0.1312(3) 0.1780(3) 0.035(1) Uani 1.00 1 d
C7 C 0.8747(8) 0.0788(4) 0.0631(6) 0.070(3) Uani 1.00 1 d
C8 C 0.946(2) 0.1118(7) 0.0159(11) 0.165(10) Uani 1.00 1 d
C9 C 0.821(1) 0.0271(7) 0.0257(12) 0.150(8) Uani 1.00 1 d
C10 C 0.9421(12) 0.0501(8) 0.1193(9) 0.134(7) Uani 1.00 1 d
C11 C 0.6121(5) 0.1846(3) 0.3498(3) 0.034(1) Uani 1.00 1 d
C12 C 0.6413(5) 0.1306(3) 0.3223(3) 0.036(1) Uani 1.00 1 d
C13 C 0.7242(6) 0.0974(4) 0.3492(4) 0.041(2) Uani 1.00 1 d
C14 C 0.7832(6) 0.1157(3) 0.4059(4) 0.048(2) Uani 1.00 1 d
C15 C 0.7539(7) 0.1694(4) 0.4341(4) 0.046(2) Uani 1.00 1 d
C16 C 0.6711(6) 0.2029(3) 0.4083(3) 0.036(1) Uani 1.00 1 d
C17 C 0.8757(8) 0.0785(4) 0.4363(5) 0.068(3) Uani 1.00 1 d
C18 C 0.9442(13) 0.0510(8) 0.3791(9) 0.136(7) Uani 1.00 1 d
C19 C 0.823(1) 0.0270(7) 0.4726(12) 0.151(8) Uani 1.00 1 d
C20 C 0.945(1) 0.1115(6) 0.4857(11) 0.162(10) Uani 1.00 1 d
C21 C 0.6491(7) 0.3517(4) 0.3517(4) 0.048(2) Uani 1.00 1 d
C22 C 0.7012(6) 0.3224(3) 0.4068(4) 0.041(2) Uani 1.00 1 d
C23 C 0.8040(7) 0.3386(4) 0.4260(4) 0.050(2) Uani 1.00 1 d
C24 C 0.8605(7) 0.3832(4) 0.3944(5) 0.054(2) Uani 1.00 1 d
C25 C 0.8072(8) 0.4124(4) 0.3425(5) 0.051(2) Uani 1.00 1 d
C26 C 0.7037(7) 0.3967(3) 0.3205(4) 0.047(2) Uani 1.00 1 d
C27 C 0.9789(9) 0.3988(5) 0.4163(6) 0.075(3) Uani 1.00 1 d
C28 C 1.0529(10) 0.3486(7) 0.3970(10) 0.114(5) Uani 1.00 1 d
C29 C 0.9839(11) 0.4068(7) 0.4978(7) 0.099(4) Uani 1.00 1 d
C30 C 1.0172(12) 0.4572(7) 0.3844(9) 0.109(5) Uani 1.00 1 d
C31 C 0.6488(6) 0.3514(3) 0.1485(4) 0.044(2) Uani 1.00 1 d
C32 C 0.7042(7) 0.3967(3) 0.1798(4) 0.047(2) Uani 1.00 1 d
C33 C 0.8065(8) 0.4126(4) 0.1570(5) 0.051(2) Uani 1.00 1 d
C34 C 0.8610(7) 0.3836(4) 0.1051(4) 0.053(2) Uani 1.00 1 d
C35 C 0.8037(7) 0.3380(4) 0.0735(4) 0.049(2) Uani 1.00 1 d
C36 C 0.7004(7) 0.3223(3) 0.0935(4) 0.042(2) Uani 1.00 1 d
C37 C 0.9790(9) 0.3986(5) 0.0835(6) 0.074(3) Uani 1.00 1 d
C38 C 1.0177(12) 0.4550(7) 0.1162(9) 0.113(5) Uani 1.00 1 d
C39 C 1.0532(10) 0.3483(7) 0.1031(10) 0.119(6) Uani 1.00 1 d
C40 C 0.9836(11) 0.4064(7) 0.0026(7) 0.102(4) Uani 1.00 1 d
C41 C 0.2889(8) 0.2342(5) 0.2499(6) 0.073(3) Uani 1.00 1 d
C42 C 0.2845(7) 0.1981(7) 0.1926(5) 0.078(4) Uani 1.00 1 d
C43 C 0.2861(8) 0.1416(8) 0.2113(10) 0.101(5) Uani 1.00 1 d
C44 C 0.2863(8) 0.1384(9) 0.2852(12) 0.123(7) Uani 1.00 1 d
C45 C 0.2846(7) 0.1978(8) 0.3075(5) 0.086(4) Uani 1.00 1 d
C46 C 0.2868(12) 0.3007(7) 0.249(1) 0.156(9) Uani 1.00 1 d
C47 C 0.285(1) 0.219(2) 0.1188(8) 0.202(13) Uani 1.00 1 d
C48 C 0.2819(13) 0.0867(13) 0.167(2) 0.31(3) Uani 1.00 1 d
C49 C 0.2814(13) 0.0894(12) 0.337(2) 0.27(2) Uani 1.00 1 d
C50 C 0.2860(13) 0.220(1) 0.3824(8) 0.195(12) Uani 1.00 1 d
C51 C 0.3839(12) 0.2906(7) 0.751(2) 0.175(11) Uani 1.00 1 d
C52 C 0.897(2) 0.0548(9) 0.7506(7) 0.149(8) Uani 1.00 1 d
H1 H 0.535(5) 0.304(3) 0.335(4) 0.02(2) Uiso 1.00 1 c
H2 H 0.540(5) 0.303(3) 0.166(3) 0.02(2) Uiso 1.00 1 c
H3 H 0.794(7) 0.181(3) 0.030(5) 0.05(2) Uiso 1.00 1 c
H4 H 0.746(8) 0.064(4) 0.178(5) 0.07(3) Uiso 1.00 1 c
H5 H 0.9840 0.1407 0.0412 0.1983 Uiso 1.00 1 c
H6 H 0.9033 0.1295 -0.0189 0.1983 Uiso 1.00 1 c
H7 H 0.9973 0.0862 -0.0048 0.1983 Uiso 1.00 1 c
H8 H 0.7766 0.0410 -0.0108 0.1805 Uiso 1.00 1 c
H9 H 0.8761 0.0026 0.0074 0.1805 Uiso 1.00 1 c
H10 H 0.7775 0.0060 0.0574 0.1805 Uiso 1.00 1 c
H11 H 0.9945 0.0251 0.0989 0.1603 Uiso 1.00 1 c
H12 H 0.8956 0.0282 0.1486 0.1603 Uiso 1.00 1 c
H13 H 0.9783 0.0789 0.1456 0.1603 Uiso 1.00 1 c
H14 H 0.739(8) 0.070(4) 0.332(5) 0.06(3) Uiso 1.00 1 c
H15 H 0.796(7) 0.184(3) 0.468(4) 0.04(2) Uiso 1.00 1 c
H16 H 0.9805 0.0805 0.3539 0.1627 Uiso 1.00 1 c
H17 H 0.8981 0.0297 0.3491 0.1627 Uiso 1.00 1 c
H18 H 0.9967 0.0257 0.3990 0.1627 Uiso 1.00 1 c
H19 H 0.7798 0.0060 0.4405 0.1817 Uiso 1.00 1 c
H20 H 0.8780 0.0025 0.4907 0.1817 Uiso 1.00 1 c
H21 H 0.7779 0.0405 0.5090 0.1817 Uiso 1.00 1 c
H22 H 1.0003 0.0868 0.5036 0.1945 Uiso 1.00 1 c
H23 H 0.9014 0.1255 0.5225 0.1945 Uiso 1.00 1 c
H24 H 0.9782 0.1432 0.4625 0.1945 Uiso 1.00 1 c
H25 H 0.835(8) 0.310(4) 0.457(6) 0.07(3) Uiso 1.00 1 c
H26 H 0.825(8) 0.435(4) 0.317(5) 0.06(3) Uiso 1.00 1 c
H27 H 1.0494 0.3423 0.3487 0.1366 Uiso 1.00 1 c
H28 H 1.0299 0.3147 0.4206 0.1366 Uiso 1.00 1 c
H29 H 1.1258 0.3575 0.4098 0.1366 Uiso 1.00 1 c
H30 H 0.9598 0.3723 0.5197 0.1183 Uiso 1.00 1 c
H31 H 1.0568 0.4148 0.5113 0.1183 Uiso 1.00 1 c
H32 H 0.9382 0.4381 0.5110 0.1183 Uiso 1.00 1 c
H33 H 1.0895 0.4654 0.3991 0.1310 Uiso 1.00 1 c
H34 H 0.9701 0.4874 0.3991 0.1310 Uiso 1.00 1 c
H35 H 1.0155 0.4546 0.3355 0.1310 Uiso 1.00 1 c
H36 H 0.831(7) 0.440(4) 0.182(4) 0.04(2) Uiso 1.00 1 c
H37 H 0.828(9) 0.315(4) 0.040(6) 0.07(3) Uiso 1.00 1 c
H38 H 0.9708 0.4856 0.1026 0.1362 Uiso 1.00 1 c
H39 H 1.0166 0.4513 0.1649 0.1362 Uiso 1.00 1 c
H40 H 1.0899 0.4631 0.1013 0.1362 Uiso 1.00 1 c
H41 H 1.0495 0.3420 0.1514 0.1422 Uiso 1.00 1 c
H42 H 1.1261 0.3571 0.0904 0.1422 Uiso 1.00 1 c
H43 H 1.0301 0.3143 0.0796 0.1422 Uiso 1.00 1 c
H44 H 1.0564 0.4143 -0.0112 0.1228 Uiso 1.00 1 c
H45 H 0.9593 0.3718 -0.0191 0.1228 Uiso 1.00 1 c
H46 H 0.9378 0.4376 -0.0107 0.1228 Uiso 1.00 1 c
H47 H 0.2214 0.3137 0.2281 0.1872 Uiso 1.00 1 c
H48 H 0.2902 0.3148 0.2952 0.1872 Uiso 1.00 1 c
H49 H 0.3476 0.3148 0.2240 0.1872 Uiso 1.00 1 c
H50 H 0.2228 0.2048 0.0954 0.2428 Uiso 1.00 1 c
H51 H 0.2841 0.2604 0.1183 0.2428 Uiso 1.00 1 c
H52 H 0.3493 0.2058 0.0964 0.2428 Uiso 1.00 1 c
H53 H 0.2170 0.0659 0.1772 0.3737 Uiso 1.00 1 c
H54 H 0.2827 0.0971 0.1198 0.3737 Uiso 1.00 1 c
H55 H 0.3434 0.0632 0.1772 0.3737 Uiso 1.00 1 c
H56 H 0.2160 0.0922 0.3626 0.3184 Uiso 1.00 1 c
H57 H 0.2830 0.0534 0.3128 0.3184 Uiso 1.00 1 c
H58 H 0.3423 0.0917 0.3668 0.3184 Uiso 1.00 1 c
H59 H 0.2250 0.2445 0.3899 0.2338 Uiso 1.00 1 c
H60 H 0.2827 0.1880 0.4132 0.2338 Uiso 1.00 1 c
H61 H 0.3512 0.2411 0.3904 0.2338 Uiso 1.00 1 c
H62 H 0.3528 0.3091 0.7115 0.2104 Uiso 1.00 1 c
H63 H 0.3562 0.3078 0.7914 0.2104 Uiso 1.00 1 c
H64 H 0.9332 0.0185 0.7509 0.1788 Uiso 1.00 1 c
H65 H 0.9488 0.0851 0.7508 0.1788 Uiso 1.00 1 c

loop_
_atom_site_aniso_label
_atom_site_aniso_U_11
_atom_site_aniso_U_22
_atom_site_aniso_U_33
_atom_site_aniso_U_12
_atom_site_aniso_U_13
_atom_site_aniso_U_23
Ir1 0.0295(2) 0.0636(2) 0.0314(2) 0.00808(12) 0.00012(10) -0.00005(13)
Cl1 0.211(6) 0.129(4) 0.182(5) -0.064(4) -0.001(5) -0.002(4)
Cl2 0.064(3) 0.198(6) 0.49(2) -0.027(3) -0.001(5) -0.011(8)
Cl3 0.53(2) 0.167(7) 0.250(10) -0.101(9) 0.186(11) -0.021(7)
Cl4 0.51(2) 0.152(6) 0.238(9) -0.079(8) -0.165(10) 0.006(6)
S1 0.0319(8) 0.0447(9) 0.0301(7) -0.0015(7) -0.0000(6) 0.0002(7)
S2 0.0612(12) 0.0497(11) 0.0290(8) 0.0077(9) 0.0014(8) -0.0043(7)
S3 0.083(2) 0.0375(10) 0.0461(10) 0.0203(10) 0.0002(10) -0.0010(8)
S4 0.0608(12) 0.0498(11) 0.0286(8) 0.0081(9) -0.0017(8) 0.0037(7)
O1 0.043(3) 0.054(3) 0.036(3) 0.012(2) 0.009(2) 0.006(2)
O2 0.041(3) 0.052(3) 0.041(3) 0.014(2) -0.010(2) -0.008(2)
O3 0.054(4) 0.052(4) 0.061(4) 0.002(3) -0.013(3) 0.010(3)
O4 0.061(4) 0.050(4) 0.060(4) 0.007(3) 0.016(3) -0.009(3)
C1 0.036(3) 0.039(4) 0.026(3) 0.007(3) 0.001(2) -0.005(3)
C2 0.044(4) 0.042(4) 0.029(3) 0.000(3) 0.005(3) -0.001(3)
C3 0.051(4) 0.049(4) 0.036(4) 0.002(3) 0.017(3) -0.001(3)
C4 0.045(4) 0.042(4) 0.050(4) 0.005(3) 0.016(3) -0.001(3)
C5 0.036(4) 0.043(4) 0.039(4) 0.003(3) 0.009(3) 0.000(3)
C6 0.030(3) 0.046(4) 0.028(3) 0.001(3) -0.000(2) -0.001(3)
C7 0.069(6) 0.065(6) 0.075(6) 0.021(5) 0.043(5) 0.001(5)
C8 0.15(1) 0.104(11) 0.24(2) 0.066(10) 0.15(2) 0.072(12)
C9 0.122(13) 0.107(12) 0.22(2) 0.002(9) 0.066(13) -0.087(13)
C10 0.096(10) 0.17(2) 0.132(13) 0.087(11) 0.042(9) 0.044(11)
C11 0.031(3) 0.044(4) 0.026(3) 0.007(3) -0.001(2) 0.005(3)
C12 0.035(3) 0.044(4) 0.029(3) 0.004(3) 0.001(3) 0.001(3)
C13 0.037(4) 0.046(4) 0.041(4) 0.007(3) -0.006(3) -0.002(3)
C14 0.046(4) 0.046(4) 0.052(4) 0.008(3) -0.016(3) -0.001(3)
C15 0.052(5) 0.051(5) 0.035(4) 0.002(3) -0.015(3) -0.002(3)
C16 0.042(4) 0.037(3) 0.030(3) 0.002(3) -0.001(3) -0.000(3)
C17 0.066(6) 0.065(6) 0.074(6) 0.024(5) -0.040(5) -0.003(5)
C18 0.103(10) 0.17(2) 0.129(12) 0.094(11) -0.041(9) -0.053(11)
C19 0.119(13) 0.105(11) 0.23(2) 0.006(9) -0.063(13) 0.090(13)
C20 0.146(13) 0.098(10) 0.24(2) 0.064(10) -0.16(2) -0.068(12)
C21 0.053(5) 0.051(5) 0.039(4) 0.015(4) -0.004(3) -0.011(3)
C22 0.050(4) 0.042(4) 0.032(3) 0.009(3) -0.002(3) -0.003(3)
C23 0.058(5) 0.051(5) 0.041(4) 0.010(4) -0.006(4) -0.007(3)
C24 0.053(5) 0.058(5) 0.051(5) 0.006(4) -0.006(4) -0.007(4)
C25 0.065(6) 0.041(4) 0.048(5) 0.004(4) 0.003(4) -0.002(4)
C26 0.063(5) 0.037(4) 0.040(4) 0.011(3) 0.005(3) -0.001(3)
C27 0.059(6) 0.081(7) 0.086(8) -0.009(5) -0.008(5) -0.002(6)
C28 0.054(7) 0.122(11) 0.17(2) 0.021(7) -0.006(8) -0.034(11)
C29 0.088(9) 0.130(11) 0.078(8) -0.026(8) -0.021(7) -0.013(8)
C30 0.094(9) 0.100(10) 0.133(12) -0.033(8) -0.032(9) 0.030(9)
C31 0.050(4) 0.047(4) 0.037(4) 0.012(3) 0.006(3) 0.011(3)
C32 0.066(5) 0.036(4) 0.039(4) 0.012(3) 0.001(4) 0.004(3)
C33 0.061(5) 0.044(4) 0.047(4) 0.008(4) -0.001(4) 0.003(4)
C34 0.059(5) 0.051(5) 0.048(4) 0.003(4) 0.003(4) 0.006(4)
C35 0.060(5) 0.047(4) 0.041(4) 0.010(4) 0.006(4) 0.002(3)
C36 0.058(5) 0.038(4) 0.031(3) 0.010(3) -0.001(3) 0.005(3)
C37 0.065(6) 0.077(7) 0.079(7) -0.012(5) 0.015(5) 0.002(6)
C38 0.101(10) 0.106(10) 0.134(13) -0.039(8) 0.032(9) -0.034(9)
C39 0.052(7) 0.123(11) 0.18(2) 0.032(7) 0.017(8) 0.039(11)
C40 0.094(9) 0.128(11) 0.084(8) -0.021(8) 0.030(7) 0.020(8)
C41 0.040(5) 0.099(8) 0.078(7) 0.013(5) -0.001(4) 0.008(6)
C42 0.035(5) 0.151(12) 0.047(5) 0.018(6) -0.013(4) -0.001(6)
C43 0.030(5) 0.122(11) 0.15(1) 0.002(6) -0.004(6) -0.065(11)
C44 0.028(5) 0.14(1) 0.20(2) -0.002(7) 0.004(7) 0.10(1)
C45 0.030(4) 0.18(1) 0.045(5) 0.014(6) 0.008(4) 0.001(7)
C46 0.074(9) 0.092(10) 0.30(3) 0.040(8) 0.005(13) 0.00(1)
C47 0.094(11) 0.45(4) 0.060(8) 0.06(2) -0.017(8) 0.07(2)
C48 0.058(9) 0.29(3) 0.58(6) -0.018(13) -0.02(2) -0.34(4)
C49 0.056(9) 0.25(3) 0.49(5) -0.018(12) 0.01(2) 0.26(3)
C50 0.084(10) 0.43(4) 0.070(9) 0.04(2) 0.019(8) -0.08(2)
C51 0.055(8) 0.094(11) 0.38(4) -0.015(8) 0.006(13) -0.03(2)
C52 0.19(2) 0.19(2) 0.058(7) -0.12(2) -0.007(9) 0.014(10)

loop_
_atom_type_symbol
_atom_type_description
_atom_type_scat_dispersion_real
_atom_type_scat_dispersion_imag
_atom_type_scat_source
C C 0.003 0.002
;
International Tables for Crystallography
(1992, Vol. C, Tables 4.2.6.8 and 6.1.1.4)
;
H H 0.000 0.000
;
International Tables for Crystallography
(1992, Vol. C, Table 6.1.1.4)
;
Ir Ir -1.444 7.990
;
International Tables for Crystallography
(1992, Vol. C, Tables 4.2.6.8 and 6.1.1.4)
;
O O 0.011 0.006
;
International Tables for Crystallography
(1992, Vol. C, Tables 4.2.6.8 and 6.1.1.4)
;
S S 0.125 0.123
;
International Tables for Crystallography
(1992, Vol. C, Tables 4.2.6.8 and 6.1.1.4)
;
Cl Cl 0.148 0.159
;
International Tables for Crystallography
(1992, Vol. C, Tables 4.2.6.8 and 6.1.1.4)
;

loop_
_geom_angle_atom_site_label_1
_geom_angle_atom_site_label_2
_geom_angle_atom_site_label_3
_geom_angle
_geom_angle_publ_flag
S1 Ir1 O1 82.8(1) yes
S1 Ir1 O2 83.1(1) yes
S1 Ir1 C41 169.0(3) yes
S1 Ir1 C42 135.3(4) yes
S1 Ir1 C43 105.5(4) yes
S1 Ir1 C44 103.9(5) yes
S1 Ir1 C45 135.1(4) yes
O1 Ir1 O2 86.7(2) yes
O1 Ir1 C41 105.0(3) yes
O1 Ir1 C42 94.2(3) yes
O1 Ir1 C43 115.6(5) yes
O1 Ir1 C44 154.9(6) yes
O1 Ir1 C45 141.9(5) yes
O2 Ir1 C41 104.8(3) yes
O2 Ir1 C42 141.5(4) yes
O2 Ir1 C43 156.6(5) yes
O2 Ir1 C44 117.9(6) yes
O2 Ir1 C45 94.1(3) yes
C41 Ir1 C42 37.9(5) yes
C41 Ir1 C43 64.3(5) yes
C41 Ir1 C44 65.8(6) yes
C41 Ir1 C45 38.1(5) yes
C42 Ir1 C43 36.9(6) yes
C42 Ir1 C44 63.9(6) yes
C42 Ir1 C45 62.5(4) yes
C43 Ir1 C44 39.4(8) yes
C43 Ir1 C45 64.3(6) yes
C44 Ir1 C45 39.3(7) yes
C6 S1 C12 103.1(3) yes
C6 S1 Ir1 97.9(2) yes
C12 S1 Ir1 98.3(2) yes
C16 S2 C22 103.1(3) yes
C26 S3 C32 99.9(4) yes
C2 S4 C36 103.1(3) yes
C1 O1 Ir1 119.2(4) yes
C11 O2 Ir1 117.9(4) yes
C21 O3 H1 113(5) no
C31 O4 H2 109(4) no
C2 C1 C6 117.0(6) yes
C2 C1 O1 121.2(6) yes
C6 C1 O1 121.7(6) yes
C3 C2 S4 119.3(5) yes
C3 C2 C1 120.2(7) yes
S4 C2 C1 120.4(5) yes
C4 C3 H3 115(5) no
C4 C3 C2 122.7(7) yes
H3 C3 C2 121(5) no
C5 C4 C7 121.1(7) yes
C5 C4 C3 116.9(7) yes
C7 C4 C3 121.9(7) yes
C6 C5 H4 116(5) no
C6 C5 C4 120.9(7) yes
H4 C5 C4 122(5) no
S1 C6 C1 116.9(5) yes
S1 C6 C5 120.9(5) yes
C1 C6 C5 122.1(6) yes
C8 C7 C9 111(1) yes
C8 C7 C10 110(1) yes
C8 C7 C4 112.8(9) yes
C9 C7 C10 103(1) yes
C9 C7 C4 107.5(9) yes
C10 C7 C4 111(1) yes
H5 C8 H6 109(1) no
H5 C8 H7 109(1) no
H5 C8 C7 109(1) no
H6 C8 H7 109(2) no
H6 C8 C7 109(1) no
H7 C8 C7 109(1) no
H8 C9 H9 109(2) no
H8 C9 H10 109(1) no
H8 C9 C7 109(1) no
H9 C9 H10 109(1) no
H9 C9 C7 109(1) no
H10 C9 C7 109(1) no
H11 C10 H12 109(1) no
H11 C10 H13 109(1) no
H11 C10 C7 109(1) no
H12 C10 H13 109(1) no
H12 C10 C7 109(1) no
H13 C10 C7 109(1) no
C12 C11 C16 116.2(6) yes
C12 C11 O2 123.2(6) yes
C16 C11 O2 120.5(6) yes
C13 C12 S1 121.4(6) yes
C13 C12 C11 122.6(6) yes
S1 C12 C11 115.9(5) yes
C14 C13 H14 119(8) no
C14 C13 C12 121.3(7) yes
H14 C13 C12 118(7) no
C15 C14 C17 122.2(8) yes
C15 C14 C13 116.4(7) yes
C17 C14 C13 121.4(7) yes
C16 C15 H15 118(4) no
C16 C15 C14 123.1(7) yes
H15 C15 C14 117(4) no
S2 C16 C11 119.9(5) yes
S2 C16 C15 119.7(5) yes
C11 C16 C15 120.3(7) yes
C18 C17 C19 104(1) yes
C18 C17 C20 111(1) yes
C18 C17 C14 111(1) yes
C19 C17 C20 110(1) yes
C19 C17 C14 107.3(9) yes
C20 C17 C14 112.5(9) yes
H16 C18 H17 109(1) no
H16 C18 H18 109(1) no
H16 C18 C17 109(1) no
H17 C18 H18 109(1) no
H17 C18 C17 109(1) no
H18 C18 C17 109(1) no
H19 C19 H20 109(1) no
H19 C19 H21 109(1) no
H19 C19 C17 109(1) no
H20 C19 H21 109(2) no
H20 C19 C17 109(1) no
H21 C19 C17 109(1) no
H22 C20 H23 109(2) no
H22 C20 H24 109(1) no
H22 C20 C17 109(1) no
H23 C20 H24 109(1) no
H23 C20 C17 109(1) no
H24 C20 C17 109(1) no
C22 C21 C26 118.2(7) yes
C22 C21 O3 121.5(7) yes
C26 C21 O3 120.3(7) yes
C23 C22 S2 120.3(6) yes
C23 C22 C21 119.4(7) yes
S2 C22 C21 120.3(6) yes
C24 C23 H25 125(6) no
C24 C23 C22 123.0(8) yes
H25 C23 C22 110(6) no
C25 C24 C27 121.9(8) yes
C25 C24 C23 116.8(8) yes
C27 C24 C23 121.3(8) yes
C26 C25 H26 104(7) no
C26 C25 C24 122.1(8) yes
H26 C25 C24 132(7) no
S3 C26 C21 121.3(6) yes
S3 C26 C25 118.2(6) yes
C21 C26 C25 120.5(8) yes
C28 C27 C29 108(1) yes
C28 C27 C30 112(1) yes
C28 C27 C24 108(1) yes
C29 C27 C30 106(1) yes
C29 C27 C24 109.5(9) yes
C30 C27 C24 112.0(9) yes
H27 C28 H28 109(1) no
H27 C28 H29 109(1) no
H27 C28 C27 109(1) no
H28 C28 H29 109(1) no
H28 C28 C27 109(1) no
H29 C28 C27 109(1) no
H30 C29 H31 109(1) no
H30 C29 H32 109(1) no
H30 C29 C27 109(1) no
H31 C29 H32 109(1) no
H31 C29 C27 109(1) no
H32 C29 C27 109(1) no
H33 C30 H34 109(1) no
H33 C30 H35 109(1) no
H33 C30 C27 109(1) no
H34 C30 H35 109(1) no
H34 C30 C27 109(1) no
H35 C30 C27 109(1) no
C32 C31 C36 118.1(7) yes
C32 C31 O4 120.4(7) yes
C36 C31 O4 121.5(7) yes
C33 C32 S3 118.6(6) yes
C33 C32 C31 120.4(7) yes
S3 C32 C31 121.0(6) yes
C34 C33 H36 126(5) no
C34 C33 C32 123.0(8) yes
H36 C33 C32 110(5) no
C35 C34 C37 121.3(8) yes
C35 C34 C33 116.0(8) yes
C37 C34 C33 122.7(8) yes
C36 C35 H37 110(6) no
C36 C35 C34 122.4(8) yes
H37 C35 C34 126(6) no
S4 C36 C31 120.7(6) yes
S4 C36 C35 119.2(6) yes
C31 C36 C35 120.0(7) yes
C38 C37 C39 111(1) yes
C38 C37 C40 107(1) yes
C38 C37 C34 111(1) yes
C39 C37 C40 108(1) yes
C39 C37 C34 108.6(9) yes
C40 C37 C34 109.1(9) yes
H38 C38 H39 109(1) no
H38 C38 H40 109(1) no
H38 C38 C37 109(1) no
H39 C38 H40 109(1) no
H39 C38 C37 109(1) no
H40 C38 C37 109(1) no
H41 C39 H42 109(1) no
H41 C39 H43 109(1) no
H41 C39 C37 109(1) no
H42 C39 H43 109(1) no
H42 C39 C37 109(1) no
H43 C39 C37 109(1) no
H44 C40 H45 109(1) no
H44 C40 H46 109(1) no
H44 C40 C37 109(1) no
H45 C40 H46 109(1) no
H45 C40 C37 109(1) no
H46 C40 C37 109(1) no
C42 C41 C45 105(1) yes
C42 C41 C46 126(1) yes
C42 C41 Ir1 71.5(6) yes
C45 C41 C46 127(1) yes
C45 C41 Ir1 71.5(6) yes
C46 C41 Ir1 126.4(8) yes
C43 C42 C47 124(1) yes
C43 C42 Ir1 70.7(7) yes
C47 C42 Ir1 123.1(8) yes
C47 C42 C41 124(1) yes
C41 C42 C43 111(1) yes
C41 C42 Ir1 70.5(6) yes
C44 C43 C48 121(2) yes
C44 C43 Ir1 70.6(8) yes
C48 C43 Ir1 125.2(9) yes
C48 C43 C42 130(2) yes
C42 C43 C44 108(1) yes
C42 C43 Ir1 72.4(7) yes
C45 C44 C49 121(2) yes
C45 C44 Ir1 70.9(8) yes
C49 C44 Ir1 125(1) yes
C49 C44 C43 134(2) yes
C43 C44 C45 104(1) yes
C43 C44 Ir1 70.0(9) yes
C50 C45 Ir1 122.8(8) yes
C50 C45 C41 123(1) yes
C50 C45 C44 126(1) yes
C41 C45 Ir1 70.4(6) yes
C41 C45 C44 109(1) yes
C44 C45 Ir1 69.8(7) yes
H47 C46 H48 109(1) no
H47 C46 H49 109(2) no
H47 C46 C41 109(1) no
H48 C46 H49 109(1) no
H48 C46 C41 109(1) no
H49 C46 C41 109(1) no
H50 C47 H51 109(2) no
H50 C47 H52 109(2) no
H50 C47 C42 109(2) no
H51 C47 H52 109(2) no
H51 C47 C42 109(1) no
H52 C47 C42 109(1) no
H53 C48 H54 109(3) no
H53 C48 H55 109(3) no
H53 C48 C43 109(2) no
H54 C48 H55 109(3) no
H54 C48 C43 109(2) no
H55 C48 C43 109(2) no
H56 C49 H57 109(2) no
H56 C49 H58 109(3) no
H56 C49 C44 109(2) no
H57 C49 H58 109(2) no
H57 C49 C44 109(3) no
H58 C49 C44 109(2) no
H59 C50 H60 109(1) no
H59 C50 H61 109(3) no
H59 C50 C45 109(1) no
H60 C50 H61 109(1) no
H60 C50 C45 109(2) no
H61 C50 C45 109(1) no
H62 C51 H63 109(1) no
H62 C51 Cl1 106(1) no
H62 C51 Cl2 106(1) no
H63 C51 Cl1 106(1) no
H63 C51 Cl2 106(1) no
Cl1 C51 Cl2 119(1) yes
H64 C52 H65 109(2) no
H64 C52 Cl3 110(1) no
H64 C52 Cl4 110(1) no
H65 C52 Cl3 110(1) no
H65 C52 Cl4 110(1) no
Cl3 C52 Cl4 104(1) yes

loop_
_geom_bond_atom_site_label_1
_geom_bond_atom_site_label_2
_geom_bond_distance
_geom_bond_publ_flag
Ir1 S1 2.358(2) yes
Ir1 O1 2.078(5) yes
Ir1 O2 2.088(5) yes
Ir1 C41 2.14(1) yes
Ir1 C42 2.149(9) yes
Ir1 C43 2.13(1) yes
Ir1 C44 2.13(1) yes
Ir1 C45 2.15(1) yes
Cl1 C51 1.54(2) yes
Cl2 C51 1.69(2) yes
Cl3 C52 1.74(2) yes
Cl4 C52 1.76(2) yes
S1 C6 1.785(7) yes
S1 C12 1.788(7) yes
S2 C16 1.781(7) yes
S2 C22 1.777(8) yes
S3 C26 1.783(8) yes
S3 C32 1.785(8) yes
S4 C2 1.773(7) yes
S4 C36 1.777(8) yes
O1 C1 1.323(8) yes
O2 C11 1.328(8) yes
O3 C21 1.36(1) yes
O3 H1 0.77(7) no
O4 C31 1.36(1) yes
O4 H2 0.79(7) no
C1 C2 1.396(9) yes
C1 C6 1.40(1) yes
C2 C3 1.39(1) yes
C3 C4 1.39(1) yes
C3 H3 0.89(9) no
C4 C5 1.39(1) yes
C4 C7 1.53(1) yes
C5 C6 1.39(1) yes
C5 H4 1.0(1) no
C7 C8 1.48(2) yes
C7 C9 1.54(2) yes
C7 C10 1.52(2) yes
C8 H5 0.95(2) no
C8 H6 0.95(2) no
C8 H7 0.95(2) no
C9 H8 0.95(2) no
C9 H9 0.95(2) no
C9 H10 0.95(2) no
C10 H11 0.95(2) no
C10 H12 0.95(2) no
C10 H13 0.95(2) no
C11 C12 1.40(1) yes
C11 C16 1.411(9) yes
C12 C13 1.37(1) yes
C13 C14 1.38(1) yes
C13 H14 0.7(1) no
C14 C15 1.40(1) yes
C14 C17 1.54(1) yes
C15 C16 1.37(1) yes
C15 H15 0.90(9) no
C17 C18 1.53(2) yes
C17 C19 1.53(2) yes
C17 C20 1.49(2) yes
C18 H16 0.95(2) no
C18 H17 0.95(2) no
C18 H18 0.95(2) no
C19 H19 0.95(2) no
C19 H20 0.95(2) no
C19 H21 0.95(2) no
C20 H22 0.95(2) no
C20 H23 0.95(2) no
C20 H24 0.95(2) no
C21 C22 1.42(1) yes
C21 C26 1.38(1) yes
C22 C23 1.37(1) yes
C23 C24 1.38(1) yes
C23 H25 1.0(1) no
C24 C25 1.38(1) yes
C24 C27 1.56(1) yes
C25 C26 1.39(1) yes
C25 H26 0.8(1) no
C27 C28 1.52(2) yes
C27 C29 1.59(2) yes
C27 C30 1.56(2) yes
C28 H27 0.95(2) no
C28 H28 0.95(2) no
C28 H29 0.95(1) no
C29 H30 0.95(2) no
C29 H31 0.95(1) no
C29 H32 0.95(1) no
C30 H33 0.95(1) no
C30 H34 0.95(1) no
C30 H35 0.95(2) no
C31 C32 1.39(1) yes
C31 C36 1.41(1) yes
C32 C33 1.38(1) yes
C33 C34 1.38(1) yes
C33 H36 0.85(9) no
C34 C35 1.41(1) yes
C34 C37 1.55(1) yes
C35 C36 1.37(1) yes
C35 H37 0.9(1) no
C37 C38 1.52(2) yes
C37 C39 1.52(2) yes
C37 C40 1.58(2) yes
C38 H38 0.95(2) no
C38 H39 0.95(2) no
C38 H40 0.95(1) no
C39 H41 0.95(2) no
C39 H42 0.95(1) no
C39 H43 0.95(2) no
C40 H44 0.95(1) no
C40 H45 0.95(2) no
C40 H46 0.95(2) no
C41 C42 1.39(2) yes
C41 C45 1.40(2) yes
C41 C46 1.54(2) yes
C42 C43 1.35(2) yes
C42 C47 1.51(2) yes
C43 C44 1.44(3) yes
C43 C48 1.53(4) yes
C44 C45 1.44(3) yes
C44 C49 1.51(4) yes
C45 C50 1.54(2) yes
C46 H47 0.95(2) no
C46 H48 0.95(3) no
C46 H49 0.95(2) no
C47 H50 0.95(2) no
C47 H51 0.95(3) no
C47 H52 0.95(2) no
C48 H53 0.95(2) no
C48 H54 0.95(4) no
C48 H55 0.95(2) no
C49 H56 0.95(2) no
C49 H57 0.95(3) no
C49 H58 0.95(3) no
C50 H59 0.95(2) no
C50 H60 0.95(3) no
C50 H61 0.95(2) no
C51 H62 0.95(3) no
C51 H63 0.95(3) no
C52 H64 0.95(2) no
C52 H65 0.95(2) no

loop_
_geom_torsion_atom_site_label_1
_geom_torsion_atom_site_label_2
_geom_torsion_atom_site_label_3
_geom_torsion_atom_site_label_4
_geom_torsion
_geom_torsion_publ_flag
O1 Ir1 S1 C6 -8.3(2) yes
O1 Ir1 S1 C12 96.3(2) yes
O2 Ir1 S1 C6 -95.8(2) yes
O2 Ir1 S1 C12 8.8(2) yes
C41 Ir1 S1 C6 127.8(3) yes
C41 Ir1 S1 C12 -127.6(3) yes
C42 Ir1 S1 C6 80.4(2) yes
C42 Ir1 S1 C12 -175.0(2) yes
C43 Ir1 S1 C6 106.4(2) yes
C43 Ir1 S1 C12 -149.0(2) yes
C44 Ir1 S1 C6 147.1(2) yes
C44 Ir1 S1 C12 -108.3(2) yes
C45 Ir1 S1 C6 175.3(2) yes
C45 Ir1 S1 C12 -80.1(2) yes
S1 Ir1 O1 C1 11.3(4) yes
O2 Ir1 O1 C1 94.7(5) yes
C41 Ir1 O1 C1 -160.8(4) yes
C42 Ir1 O1 C1 -123.9(5) yes
C43 Ir1 O1 C1 -92.5(5) yes
C44 Ir1 O1 C1 -96.2(5) yes
C45 Ir1 O1 C1 -172.8(4) yes
S1 Ir1 O2 C11 -11.9(4) yes
O1 Ir1 O2 C11 -95.1(4) yes
C41 Ir1 O2 C11 160.2(4) yes
C42 Ir1 O2 C11 172.3(3) yes
C43 Ir1 O2 C11 101.5(5) yes
C44 Ir1 O2 C11 90.1(5) yes
C45 Ir1 O2 C11 123.0(4) yes
S1 Ir1 C41 C42 -57(2) yes
S1 Ir1 C41 C45 57(2) yes
S1 Ir1 C41 C46 -179(507) yes
O1 Ir1 C41 C42 77.2(7) yes
O1 Ir1 C41 C45 -168.1(7) yes
O1 Ir1 C41 C46 -44(1) yes
O2 Ir1 C41 C42 167.8(6) yes
O2 Ir1 C41 C45 -77.5(7) yes
O2 Ir1 C41 C46 45(1) yes
C42 Ir1 C41 C45 114.7(9) yes
C42 Ir1 C41 C46 -122(1) yes
C43 Ir1 C41 C42 -34.3(6) yes
C43 Ir1 C41 C45 80.4(7) yes
C43 Ir1 C41 C46 -156(1) yes
C44 Ir1 C41 C42 -77.9(7) yes
C44 Ir1 C41 C45 36.7(7) yes
C44 Ir1 C41 C46 160(1) yes
C45 Ir1 C41 C42 -114.7(9) yes
C45 Ir1 C41 C46 123(1) yes
S1 Ir1 C42 C41 166.8(5) yes
S1 Ir1 C42 C43 44(1) yes
S1 Ir1 C42 C47 -74(1) yes
O1 Ir1 C42 C41 -109.2(7) yes
O1 Ir1 C42 C43 128.6(9) yes
O1 Ir1 C42 C47 9(1) yes
O2 Ir1 C42 C41 -19.2(9) yes
O2 Ir1 C42 C43 -141.4(9) yes
O2 Ir1 C42 C47 99(1) yes
C41 Ir1 C42 C43 -122(1) yes
C41 Ir1 C42 C47 118(2) yes
C43 Ir1 C42 C41 122.2(8) yes
C43 Ir1 C42 C47 -119(1) yes
C44 Ir1 C42 C41 83.5(6) yes
C44 Ir1 C42 C43 -38.8(8) yes
C44 Ir1 C42 C47 -157(1) yes
C45 Ir1 C42 C41 39.2(6) yes
C45 Ir1 C42 C43 -83.0(9) yes
C45 Ir1 C42 C47 157(1) yes
S1 Ir1 C43 C42 -149.2(7) yes
S1 Ir1 C43 C44 93.1(9) yes
S1 Ir1 C43 C48 -21(2) yes
O1 Ir1 C43 C42 -59.8(9) yes
O1 Ir1 C43 C44 -177.5(8) yes
O1 Ir1 C43 C48 67(2) yes
O2 Ir1 C43 C42 101(1) yes
O2 Ir1 C43 C44 -15(1) yes
O2 Ir1 C43 C48 -130(2) yes
C41 Ir1 C43 C42 35.2(6) yes
C41 Ir1 C43 C44 -82.4(9) yes
C41 Ir1 C43 C48 162(2) yes
C42 Ir1 C43 C44 -117(1) yes
C42 Ir1 C43 C48 127(2) yes
C44 Ir1 C43 C42 117(1) yes
C44 Ir1 C43 C48 -114(2) yes
C45 Ir1 C43 C42 77.8(7) yes
C45 Ir1 C43 C44 -39.9(9) yes
C45 Ir1 C43 C48 -154(2) yes
S1 Ir1 C44 C43 -97.6(9) yes
S1 Ir1 C44 C45 148.3(7) yes
S1 Ir1 C44 C49 33(2) yes
O1 Ir1 C44 C43 5(1) yes
O1 Ir1 C44 C45 -108(1) yes
O1 Ir1 C44 C49 136(1) yes
O2 Ir1 C44 C43 172.9(8) yes
O2 Ir1 C44 C45 58.8(9) yes
O2 Ir1 C44 C49 -56(2) yes
C41 Ir1 C44 C43 78.4(9) yes
C41 Ir1 C44 C45 -35.7(6) yes
C41 Ir1 C44 C49 -150(2) yes
C42 Ir1 C44 C43 36.4(8) yes
C42 Ir1 C44 C45 -77.7(8) yes
C42 Ir1 C44 C49 167(2) yes
C43 Ir1 C44 C45 -114(1) yes
C43 Ir1 C44 C49 130(2) yes
C45 Ir1 C44 C43 114(1) yes
C45 Ir1 C44 C49 -115(2) yes
S1 Ir1 C45 C41 -166.8(5) yes
S1 Ir1 C45 C44 -46(1) yes
S1 Ir1 C45 C50 75(1) yes
O1 Ir1 C45 C41 18(1) yes
O1 Ir1 C45 C44 139(1) yes
O1 Ir1 C45 C50 -99(1) yes
O2 Ir1 C45 C41 108.8(7) yes
O2 Ir1 C45 C44 -130(1) yes
O2 Ir1 C45 C50 -9(1) yes
C41 Ir1 C45 C44 120(1) yes
C41 Ir1 C45 C50 -117(2) yes
C42 Ir1 C45 C41 -39.0(6) yes
C42 Ir1 C45 C44 81(1) yes
C42 Ir1 C45 C50 -156(1) yes
C43 Ir1 C45 C41 -80.5(6) yes
C43 Ir1 C45 C44 40.0(9) yes
C43 Ir1 C45 C50 161(1) yes
C44 Ir1 C45 C41 -120.5(8) yes
C44 Ir1 C45 C50 121(1) yes
Ir1 S1 C6 C1 6.6(5) yes
Ir1 S1 C6 C5 -172.2(5) yes
C12 S1 C6 C1 -93.9(5) yes
C12 S1 C6 C5 87.3(6) yes
Ir1 S1 C12 C11 -6.8(5) yes
Ir1 S1 C12 C13 172.6(6) yes
C6 S1 C12 C11 93.4(5) yes
C6 S1 C12 C13 -87.2(6) yes
C22 S2 C16 C11 -86.5(6) yes
C22 S2 C16 C15 98.2(6) yes
C16 S2 C22 C21 92.9(6) yes
C16 S2 C22 C23 -89.5(6) yes
C32 S3 C26 C21 -94.4(7) yes
C32 S3 C26 C25 84.3(7) yes
C26 S3 C32 C31 94.5(7) yes
C26 S3 C32 C33 -85.5(7) yes
C36 S4 C2 C1 85.4(6) yes
C36 S4 C2 C3 -98.1(6) yes
C2 S4 C36 C31 -92.3(6) yes
C2 S4 C36 C35 89.9(6) yes
Ir1 O1 C1 C2 167.7(5) yes
Ir1 O1 C1 C6 -10.3(8) yes
Ir1 O2 C11 C12 11.2(8) yes
Ir1 O2 C11 C16 -168.3(5) yes
H1 O3 C21 C22 -29(1) no
H1 O3 C21 C26 150.8(9) no
H2 O4 C31 C32 -146.0(9) no
H2 O4 C31 C36 34(1) no
O1 C1 C2 S4 -4(1) yes
O1 C1 C2 C3 179.0(7) yes
C6 C1 C2 S4 173.6(5) yes
C6 C1 C2 C3 -2(1) yes
O1 C1 C6 S1 1.1(9) yes
O1 C1 C6 C5 179(881) yes
C2 C1 C6 S1 -177.0(5) yes
C2 C1 C6 C5 1(1) yes
S4 C2 C3 C4 -173.5(7) yes
S4 C2 C3 H3 5(6) no
C1 C2 C3 C4 3(1) yes
C1 C2 C3 H3 -177(6) no
C2 C3 C4 C5 -1(1) yes
C2 C3 C4 C7 178.6(8) yes
H3 C3 C4 C5 178.8(9) no
H3 C3 C4 C7 0(1) no
C3 C4 C5 C6 0(1) yes
C3 C4 C5 H4 -169(7) no
C7 C4 C5 C6 -179(623) yes
C7 C4 C5 H4 10(7) no
C3 C4 C7 C8 15(1) yes
C3 C4 C7 C9 -107(1) yes
C3 C4 C7 C10 140(1) yes
C5 C4 C7 C8 -164(1) yes
C5 C4 C7 C9 73(1) yes
C5 C4 C7 C10 -39(1) yes
C4 C5 C6 S1 178.1(6) yes
C4 C5 C6 C1 0(1) yes
H4 C5 C6 S1 -11(1) no
H4 C5 C6 C1 169.9(8) no
C4 C7 C8 H5 65(1) no
C4 C7 C8 H6 -54(1) no
C4 C7 C8 H7 -174(1) no
C9 C7 C8 H5 -173(1) no
C9 C7 C8 H6 66(1) no
C9 C7 C8 H7 -53(1) no
C10 C7 C8 H5 -59(1) no
C10 C7 C8 H6 -179(718) no
C10 C7 C8 H7 60(1) no
C4 C7 C9 H8 61(1) no
C4 C7 C9 H9 -178(1) no
C4 C7 C9 H10 -58(1) no
C8 C7 C9 H8 -61(1) no
C8 C7 C9 H9 58(1) no
C8 C7 C9 H10 178(1) no
C10 C7 C9 H8 179(622) no
C10 C7 C9 H9 -60(1) no
C10 C7 C9 H10 59(1) no
C4 C7 C10 H11 175(1) no
C4 C7 C10 H12 55(1) no
C4 C7 C10 H13 -64(1) no
C8 C7 C10 H11 -58(1) no
C8 C7 C10 H12 -178(1) no
C8 C7 C10 H13 61(1) no
C9 C7 C10 H11 60(1) no
C9 C7 C10 H12 -59(1) no
C9 C7 C10 H13 -179(359) no
O2 C11 C12 S1 -1.6(9) yes
O2 C11 C12 C13 178.9(7) yes
C16 C11 C12 S1 177.9(5) yes
C16 C11 C12 C13 -1(1) yes
O2 C11 C16 S2 6.1(9) yes
O2 C11 C16 C15 -178.6(7) yes
C12 C11 C16 S2 -173.5(5) yes
C12 C11 C16 C15 1(1) yes
S1 C12 C13 C14 -178.8(6) yes
S1 C12 C13 H14 4(9) no
C11 C12 C13 C14 0(1) yes
C11 C12 C13 H14 -176(354) no
C12 C13 C14 C15 0(1) yes
C12 C13 C14 C17 179.7(8) yes
H14 C13 C14 C15 177(1) no
H14 C13 C14 C17 -3(1) no
C13 C14 C15 C16 0(1) yes
C13 C14 C15 H15 -172(5) no
C17 C14 C15 C16 -179.3(7) yes
C17 C14 C15 H15 7(5) no
C13 C14 C17 C18 40(1) yes
C13 C14 C17 C19 -72(1) yes
C13 C14 C17 C20 166(1) yes
C15 C14 C17 C18 -139(1) yes
C15 C14 C17 C19 107(1) yes
C15 C14 C17 C20 -13(1) yes
C14 C15 C16 S2 173.9(6) yes
C14 C15 C16 C11 -1(1) yes
H15 C15 C16 S2 -13(1) no
H15 C15 C16 C11 171.5(9) no
C14 C17 C18 H16 64(1) no
C14 C17 C18 H17 -55(1) no
C14 C17 C18 H18 -175(1) no
C19 C17 C18 H16 -179(719) no
C19 C17 C18 H17 60(1) no
C19 C17 C18 H18 -59(1) no
C20 C17 C18 H16 -61(1) no
C20 C17 C18 H17 178(1) no
C20 C17 C18 H18 58(1) no
C14 C17 C19 H19 58(1) no
C14 C17 C19 H20 178(1) no
C14 C17 C19 H21 -61(1) no
C18 C17 C19 H19 -59(1) no
C18 C17 C19 H20 60(1) no
C18 C17 C19 H21 -179(1) no
C20 C17 C19 H19 -179(1) no
C20 C17 C19 H20 -59(1) no
C20 C17 C19 H21 60(1) no
C14 C17 C20 H22 179(359) no
C14 C17 C20 H23 59(1) no
C14 C17 C20 H24 -60(1) no
C18 C17 C20 H22 -55(1) no
C18 C17 C20 H23 -175(1) no
C18 C17 C20 H24 64(1) no
C19 C17 C20 H22 59(1) no
C19 C17 C20 H23 -60(1) no
C19 C17 C20 H24 179(359) no
O3 C21 C22 S2 -3(1) yes
O3 C21 C22 C23 178.6(8) yes
C26 C21 C22 S2 176.0(6) yes
C26 C21 C22 C23 -1(1) yes
O3 C21 C26 S3 -1(1) yes
O3 C21 C26 C25 -179(623) yes
C22 C21 C26 S3 179.1(6) yes
C22 C21 C26 C25 0(1) yes
S2 C22 C23 C24 -176.9(7) yes
S2 C22 C23 H25 15(6) no
C21 C22 C23 C24 0(1) yes
C21 C22 C23 H25 -167(6) no
C22 C23 C24 C25 1(1) yes
C22 C23 C24 C27 -177.9(9) yes
H25 C23 C24 C25 167(1) no
H25 C23 C24 C27 -11(1) no
C23 C24 C25 C26 -2(1) yes
C23 C24 C25 H26 -172(9) no
C27 C24 C25 C26 176.7(8) yes
C27 C24 C25 H26 6(9) no
C23 C24 C27 C28 66(1) yes
C23 C24 C27 C29 -51(1) yes
C23 C24 C27 C30 -168(1) yes
C25 C24 C27 C28 -112(1) yes
C25 C24 C27 C29 129(1) yes
C25 C24 C27 C30 12(1) yes
C24 C25 C26 S3 -177.0(7) yes
C24 C25 C26 C21 1(1) yes
H26 C25 C26 S3 -4(1) no
H26 C25 C26 C21 174(1) no
C24 C27 C28 H27 59(1) no
C24 C27 C28 H28 -60(1) no
C24 C27 C28 H29 179(508) no
C29 C27 C28 H27 178(1) no
C29 C27 C28 H28 58(1) no
C29 C27 C28 H29 -61(1) no
C30 C27 C28 H27 -64(1) no
C30 C27 C28 H28 175(1) no
C30 C27 C28 H29 55(1) no
C24 C27 C29 H30 57(1) no
C24 C27 C29 H31 177(1) no
C24 C27 C29 H32 -62(1) no
C28 C27 C29 H30 -60(1) no
C28 C27 C29 H31 59(1) no
C28 C27 C29 H32 179(719) no
C30 C27 C29 H30 178(1) no
C30 C27 C29 H31 -61(1) no
C30 C27 C29 H32 58(1) no
C24 C27 C30 H33 179(622) no
C24 C27 C30 H34 59(1) no
C24 C27 C30 H35 -60(1) no
C28 C27 C30 H33 -57(1) no
C28 C27 C30 H34 -177(1) no
C28 C27 C30 H35 62(1) no
C29 C27 C30 H33 60(1) no
C29 C27 C30 H34 -59(1) no
C29 C27 C30 H35 -179(623) no
O4 C31 C32 S3 1(1) yes
O4 C31 C32 C33 -178.8(8) yes
C36 C31 C32 S3 -179.6(6) yes
C36 C31 C32 C33 0(1) yes
O4 C31 C36 S4 3(1) yes
O4 C31 C36 C35 -179.2(8) yes
C32 C31 C36 S4 -176.1(6) yes
C32 C31 C36 C35 1(1) yes
S3 C32 C33 C34 177.0(7) yes
S3 C32 C33 H36 1(5) no
C31 C32 C33 C34 -2(1) yes
C31 C32 C33 H36 -178(356) no
C32 C33 C34 C35 3(1) yes
C32 C33 C34 C37 -175.2(9) yes
H36 C33 C34 C35 177(1) no
H36 C33 C34 C37 0(1) no
C33 C34 C35 C36 -1(1) yes
C33 C34 C35 H37 -177(354) no
C37 C34 C35 C36 177.4(8) yes
C37 C34 C35 H37 0(9) no
C33 C34 C37 C38 -10(1) yes
C33 C34 C37 C39 112(1) yes
C33 C34 C37 C40 -129(1) yes
C35 C34 C37 C38 170(1) yes
C35 C34 C37 C39 -65(1) yes
C35 C34 C37 C40 51(1) yes
C34 C35 C36 S4 176.5(7) yes
C34 C35 C36 C31 -1(1) yes
H37 C35 C36 S4 -6(1) no
H37 C35 C36 C31 176.0(9) no
C34 C37 C38 H38 -59(1) no
C34 C37 C38 H39 60(1) no
C34 C37 C38 H40 -179(1) no
C39 C37 C38 H38 179(1) no
C39 C37 C38 H39 -60(1) no
C39 C37 C38 H40 59(1) no
C40 C37 C38 H38 60(1) no
C40 C37 C38 H39 -179(359) no
C40 C37 C38 H40 -59(1) no
C34 C37 C39 H41 -59(1) no
C34 C37 C39 H42 -179(622) no
C34 C37 C39 H43 60(1) no
C38 C37 C39 H41 63(1) no
C38 C37 C39 H42 -56(1) no
C38 C37 C39 H43 -176(1) no
C40 C37 C39 H41 -177(1) no
C40 C37 C39 H42 62(1) no
C40 C37 C39 H43 -57(1) no
C34 C37 C40 H44 -178(1) no
C34 C37 C40 H45 -58(1) no
C34 C37 C40 H46 61(1) no
C38 C37 C40 H44 60(1) no
C38 C37 C40 H45 -179(1) no
C38 C37 C40 H46 -59(1) no
C39 C37 C40 H44 -60(1) no
C39 C37 C40 H45 59(1) no
C39 C37 C40 H46 179(623) no
Ir1 C41 C42 C43 59.0(8) yes
Ir1 C41 C42 C47 -117(1) yes
C45 C41 C42 Ir1 -63.6(7) yes
C45 C41 C42 C43 -4(1) yes
C45 C41 C42 C47 178(1) yes
C46 C41 C42 Ir1 122.1(9) yes
C46 C41 C42 C43 -178.9(9) yes
C46 C41 C42 C47 4(1) yes
Ir1 C41 C45 C44 -59.0(8) yes
Ir1 C41 C45 C50 117(1) yes
C42 C41 C45 Ir1 63.7(7) yes
C42 C41 C45 C44 4(1) yes
C42 C41 C45 C50 -179(359) yes
C46 C41 C45 Ir1 -122(1) yes
C46 C41 C45 C44 178.8(9) yes
C46 C41 C45 C50 -5(1) yes
Ir1 C41 C46 H47 152(1) no
Ir1 C41 C46 H48 -87(1) no
Ir1 C41 C46 H49 32(2) no
C42 C41 C46 H47 59(2) no
C42 C41 C46 H48 179(359) no
C42 C41 C46 H49 -60(2) no
C45 C41 C46 H47 -113(2) no
C45 C41 C46 H48 6(1) no
C45 C41 C46 H49 126(1) no
Ir1 C42 C43 C44 61.7(8) yes
Ir1 C42 C43 C48 -121(1) yes
C41 C42 C43 Ir1 -58.9(7) yes
C41 C42 C43 C44 2(1) yes
C41 C42 C43 C48 179(359) yes
C47 C42 C43 Ir1 117.5(9) yes
C47 C42 C43 C44 179.2(8) yes
C47 C42 C43 C48 -4(1) yes
Ir1 C42 C47 H50 148(1) no
Ir1 C42 C47 H51 -91(1) no
Ir1 C42 C47 H52 28(3) no
C41 C42 C47 H50 -123(2) no
C41 C42 C47 H51 -3(1) no
C41 C42 C47 H52 116(2) no
C43 C42 C47 H50 60(2) no
C43 C42 C47 H51 -179(508) no
C43 C42 C47 H52 -59(2) no
Ir1 C43 C44 C45 63.0(8) yes
Ir1 C43 C44 C49 -121(1) yes
C42 C43 C44 Ir1 -62.9(8) yes
C42 C43 C44 C45 0(1) yes
C42 C43 C44 C49 175(1) yes
C48 C43 C44 Ir1 120.1(9) yes
C48 C43 C44 C45 -176.9(8) yes
C48 C43 C44 C49 -1(1) yes
Ir1 C43 C48 H53 147(2) no
Ir1 C43 C48 H54 -92(2) no
Ir1 C43 C48 H55 27(3) no
C42 C43 C48 H53 -116(2) no
C42 C43 C48 H54 3(2) no
C42 C43 C48 H55 123(2) no
C44 C43 C48 H53 60(2) no
C44 C43 C48 H54 -179(508) no
C44 C43 C48 H55 -59(2) no
Ir1 C44 C45 C41 59.4(9) yes
Ir1 C44 C45 C50 -116(1) yes
C43 C44 C45 Ir1 -62.4(7) yes
C43 C44 C45 C41 -2(1) yes
C43 C44 C45 C50 -178(1) yes
C49 C44 C45 Ir1 121(1) yes
C49 C44 C45 C41 -179.4(9) yes
C49 C44 C45 C50 4(1) yes
Ir1 C44 C49 H56 147(2) no
Ir1 C44 C49 H57 -92(2) no
Ir1 C44 C49 H58 27(3) no
C43 C44 C49 H56 -115(2) no
C43 C44 C49 H57 4(2) no
C43 C44 C49 H58 124(2) no
C45 C44 C49 H56 59(2) no
C45 C44 C49 H57 179(359) no
C45 C44 C49 H58 -60(2) no
Ir1 C45 C50 H59 147(1) no
Ir1 C45 C50 H60 -92(1) no
Ir1 C45 C50 H61 27(3) no
C41 C45 C50 H59 60(2) no
C41 C45 C50 H60 -179(508) no
C41 C45 C50 H61 -59(2) no
C44 C45 C50 H59 -124(2) no
C44 C45 C50 H60 -4(1) no
C44 C45 C50 H61 115(2) no
